data_7157391
loop_
_publ_author_name
'Pianoski, Karlos Eduardo'
'Poletto, Julia'
'Vieira da Silva, Michael Jackson'
'Ascencio Camargo, Jeniffer Nascimento'
'Jacomini, Andrey Petita'
'Gon\,calves, Davana Silva'
'Back, Davi Fernando'
'Moura, Sidnei'
'Rosa, Fernanda Andreia'

_publ_section_title
;
 1,2-Addition to trifluoromethylated \b-enamino diketones: regioselective
 synthesis of trifluoromethyl-containing azomethine pyrazoles and
 isoxazoles.
;
_journal_issue 13
_journal_name_full 'Organic &amp; biomolecular chemistry'
_journal_page_first 2524
_journal_page_last 2537
_journal_paper_doi 10.1039/d0ob00319k
_journal_volume 18
_journal_year 2020
_chemical_formula_moiety 'C15 H15 Br F3 N O2'
_chemical_formula_sum 'C15 H15 Br F3 N O2'
_chemical_formula_weight 378.19
_chemical_melting_point ?
_chemical_name_common trifluoro-4-terc-butilamio-3-buten-2-ona
_chemical_name_systematic
;
1-(4-bromophenyl)-2-((tert-butylamino)methylene)-4,4,4-trifluorobutane-1,3-dione
;
_space_group_IT_number 14
_space_group_name_Hall '-P 2ybc'
_space_group_name_H-M_alt 'P 1 21/c 1'
_symmetry_cell_setting monoclinic
_symmetry_space_group_name_Hall '-P 2ybc'
_symmetry_space_group_name_H-M 'P 1 21/c 1'
_atom_sites_solution_hydrogens geom
_atom_sites_solution_primary direct
_atom_sites_solution_secondary difmap
_audit_conform_dict_location ftp://ftp.iucr.org/pub/cif_core.dic
_audit_conform_dict_name cif_core.dic
_audit_conform_dict_version 2.4
_audit_creation_date 2019-10-15T14:59:39-00:00
_audit_creation_method 'WinGX routine CIF_UPDATE'
_audit_update_record
;
2019-10-15 deposited with the CCDC.	2020-03-11 downloaded from the CCDC.
;
_cell_angle_alpha 90
_cell_angle_beta 103.311(17)
_cell_angle_gamma 90
_cell_formula_units_Z 4
_cell_length_a 16.298(10)
_cell_length_b 8.588(6)
_cell_length_c 12.152(8)
_cell_measurement_reflns_used 1116
_cell_measurement_temperature 297(2)
_cell_measurement_theta_max 18.468
_cell_measurement_theta_min 2.697
_cell_volume 1655.2(19)
_computing_cell_refinement 'SAINT V8.34A (Bruker AXS Inc., 2013)'
_computing_data_collection 'Bruker Instrument Service v4.2.7'
_computing_data_reduction 'SAINT V8.34A (Bruker AXS Inc., 2013)'
_computing_molecular_graphics 'Diamond (version 3.2i); Crystal Impact GbR'
_computing_structure_refinement 'SHELXL-2008 (Sheldrick, 2008)'
_computing_structure_solution 'SHELXL-2008 (Sheldrick, 2008)'
_diffrn_ambient_temperature 297(2)
_diffrn_detector_area_resol_mean 10.4167
_diffrn_measured_fraction_theta_full 0.995
_diffrn_measured_fraction_theta_max 0.995
_diffrn_measurement_device_type 'Bruker D8 Quest Photon 100 diffractometer'
_diffrn_measurement_method '2\% \f & \w scans'
_diffrn_radiation_monochromator 'Montel type 2-dim beam shaping X ray optics'
_diffrn_radiation_type MoK\a
_diffrn_radiation_wavelength 0.71073
_diffrn_reflns_av_R_equivalents 0.1146
_diffrn_reflns_av_unetI/netI 0.2593
_diffrn_reflns_limit_h_max 22
_diffrn_reflns_limit_h_min -18
_diffrn_reflns_limit_k_max 11
_diffrn_reflns_limit_k_min -11
_diffrn_reflns_limit_l_max 16
_diffrn_reflns_limit_l_min -16
_diffrn_reflns_number 11802
_diffrn_reflns_theta_full 29.26
_diffrn_reflns_theta_max 29.26
_diffrn_reflns_theta_min 2.7
_diffrn_source 'micro-focus tube'
_exptl_absorpt_coefficient_mu 2.518
_exptl_absorpt_correction_T_max 0.8736
_exptl_absorpt_correction_T_min 0.5932
_exptl_absorpt_correction_type multi-scan
_exptl_absorpt_process_details
;
SADABS (version 2012/1; Bruker, 2012) was used to perform the numerical
        absorption correction based on the indexed faces of the crystal.
;
_exptl_crystal_colour colourless
_exptl_crystal_density_diffrn 1.518
_exptl_crystal_density_meas ?
_exptl_crystal_density_method 'not measured'
_exptl_crystal_description block
_exptl_crystal_F_000 760
_exptl_crystal_size_max 0.24
_exptl_crystal_size_mid 0.17
_exptl_crystal_size_min 0.06
_refine_diff_density_max 0.306
_refine_diff_density_min -0.314
_refine_diff_density_rms 0.053
_refine_ls_extinction_coef none
_refine_ls_extinction_method none
_refine_ls_goodness_of_fit_ref 0.893
_refine_ls_hydrogen_treatment constr
_refine_ls_matrix_type full
_refine_ls_number_parameters 199
_refine_ls_number_reflns 4500
_refine_ls_number_restraints 0
_refine_ls_restrained_S_all 0.893
_refine_ls_R_factor_all 0.2237
_refine_ls_R_factor_gt 0.0693
_refine_ls_shift/su_max 0
_refine_ls_shift/su_mean 0
_refine_ls_structure_factor_coef Fsqd
_refine_ls_weighting_details 'calc w=1/[\s^2^(Fo^2^)+(0.0590P)^2^+0.0000P] where P=(Fo^2^+2Fc^2^)/3'
_refine_ls_weighting_scheme calc
_refine_ls_wR_factor_gt 0.1178
_refine_ls_wR_factor_ref 0.1782
_reflns_number_gt 2034
_reflns_number_total 4500
_reflns_threshold_expression >2\s(I)
_cod_data_source_file d0ob00319k2.cif
_cod_data_source_block test0_a
_cod_depositor_comments
;
The following automatic conversions were performed:

data item '_chemical_melting_point' value 'none' was changed to '?'
-- the value is undefined or not given.

data item '_exptl_crystal_density_meas' value 'none' was changed to
'?' -- the value is perceived as not measured.

Automatic conversion script
Id: cif_fix_values 7556 2019-12-06 15:28:31Z antanas 

 Adding full bibliography for 7157391--7157393.cif.
;
_cod_original_cell_volume 1655.2(18)
_cod_original_sg_symbol_Hall -P2ybc
_cod_database_code 7157391

loop_
_symmetry_equiv_pos_as_xyz
'x, y, z'
'-x, y+1/2, -z+1/2'
'-x, -y, -z'
'x, -y-1/2, z-1/2'

loop_
_atom_site_label
_atom_site_type_symbol
_atom_site_fract_x
_atom_site_fract_y
_atom_site_fract_z
_atom_site_U_iso_or_equiv
_atom_site_adp_type
_atom_site_occupancy
_atom_site_symmetry_multiplicity
_atom_site_calc_flag
_atom_site_refinement_flags
_atom_site_disorder_assembly
_atom_site_disorder_group
Br51 Br 0.38155(5) 0.36948(11) 0.37029(7) 0.1228(5) Uani 1 1 d . . .
F42 F 0.8420(3) 0.2571(4) 0.0258(3) 0.0981(12) Uani 1 1 d . . .
F43 F 0.7901(3) 0.1267(4) 0.1439(3) 0.0961(12) Uani 1 1 d . . .
F41 F 0.9236(3) 0.1520(4) 0.1669(3) 0.1079(13) Uani 1 1 d . . .
O51 O 0.6815(3) 0.3670(5) 0.0643(3) 0.0893(15) Uani 1 1 d . . .
N1 N 0.8532(3) 0.6259(5) 0.3632(4) 0.0579(12) Uani 1 1 d . . .
H1 H 0.8999 0.5906 0.3516 0.069 Uiso 1 1 calc R . .
O31 O 0.9241(3) 0.4288(5) 0.2413(4) 0.0855(14) Uani 1 1 d . . .
C2 C 0.7778(4) 0.4340(6) 0.2296(4) 0.0516(15) Uani 1 1 d . . .
C51 C 0.6199(4) 0.3950(6) 0.2199(5) 0.0539(15) Uani 1 1 d . . .
C3 C 0.8530(4) 0.3765(7) 0.2066(4) 0.0582(16) Uani 1 1 d . . .
C1 C 0.7843(4) 0.5555(7) 0.3090(5) 0.0527(15) Uani 1 1 d . . .
H1A H 0.734 0.5897 0.3248 0.063 Uiso 1 1 calc R . .
C56 C 0.6260(4) 0.3487(6) 0.3302(5) 0.0625(16) Uani 1 1 d . . .
H56 H 0.6785 0.3224 0.3752 0.075 Uiso 1 1 calc R . .
C5 C 0.6913(4) 0.3945(7) 0.1639(5) 0.0615(16) Uani 1 1 d . . .
C11 C 0.8598(4) 0.7587(7) 0.4418(5) 0.0585(16) Uani 1 1 d . . .
C54 C 0.4780(4) 0.3829(7) 0.3099(6) 0.0687(17) Uani 1 1 d . . .
C55 C 0.5563(4) 0.3409(7) 0.3744(5) 0.0728(18) Uani 1 1 d . . .
H55 H 0.5616 0.3071 0.4485 0.087 Uiso 1 1 calc R . .
C4 C 0.8513(5) 0.2244(8) 0.1362(6) 0.0695(18) Uani 1 1 d . . .
C52 C 0.5415(4) 0.4332(7) 0.1570(5) 0.080(2) Uani 1 1 d . . .
H52 H 0.5361 0.4633 0.0822 0.096 Uiso 1 1 calc R . .
C53 C 0.4700(4) 0.4290(8) 0.1997(6) 0.089(2) Uani 1 1 d . . .
H53 H 0.4177 0.4567 0.1549 0.106 Uiso 1 1 calc R . .
C13 C 0.9363(5) 0.7263(8) 0.5383(6) 0.126(3) Uani 1 1 d . . .
H13A H 0.9857 0.7169 0.5084 0.189 Uiso 1 1 calc R . .
H13B H 0.9277 0.631 0.5754 0.189 Uiso 1 1 calc R . .
H13C H 0.9437 0.8104 0.5916 0.189 Uiso 1 1 calc R . .
C12 C 0.8794(5) 0.8999(7) 0.3794(6) 0.130(3) Uani 1 1 d . . .
H12A H 0.9297 0.8814 0.3529 0.195 Uiso 1 1 calc R . .
H12B H 0.8878 0.9881 0.4293 0.195 Uiso 1 1 calc R . .
H12C H 0.8333 0.9203 0.3161 0.195 Uiso 1 1 calc R . .
C14 C 0.7837(5) 0.7759(10) 0.4875(7) 0.146(4) Uani 1 1 d . . .
H14A H 0.7757 0.6832 0.5279 0.219 Uiso 1 1 calc R . .
H14B H 0.7354 0.7922 0.4264 0.219 Uiso 1 1 calc R . .
H14C H 0.7905 0.8636 0.5378 0.219 Uiso 1 1 calc R . .

loop_
_atom_site_aniso_label
_atom_site_aniso_U_11
_atom_site_aniso_U_22
_atom_site_aniso_U_33
_atom_site_aniso_U_23
_atom_site_aniso_U_13
_atom_site_aniso_U_12
Br51 0.0760(6) 0.1600(9) 0.1458(8) -0.0305(6) 0.0527(5) -0.0108(6)
F42 0.132(4) 0.095(3) 0.075(3) -0.017(2) 0.040(2) -0.007(2)
F43 0.114(3) 0.054(2) 0.127(3) -0.011(2) 0.042(2) -0.026(2)
F41 0.105(3) 0.071(3) 0.149(3) -0.014(2) 0.030(3) 0.019(3)
O51 0.089(3) 0.134(4) 0.044(2) -0.014(3) 0.014(2) -0.020(3)
N1 0.051(3) 0.055(3) 0.069(3) -0.008(3) 0.016(3) -0.010(3)
O31 0.058(3) 0.083(3) 0.116(3) -0.029(3) 0.022(3) -0.008(3)
C2 0.059(5) 0.044(4) 0.053(4) -0.005(3) 0.018(3) -0.008(3)
C51 0.046(4) 0.055(4) 0.058(4) 0.004(3) 0.004(3) -0.010(3)
C3 0.065(5) 0.055(5) 0.058(4) 0.006(3) 0.020(4) -0.004(4)
C1 0.046(4) 0.056(4) 0.057(4) 0.008(3) 0.013(3) -0.006(3)
C56 0.054(4) 0.077(5) 0.055(4) 0.016(3) 0.009(3) -0.008(4)
C5 0.056(4) 0.069(5) 0.059(4) 0.006(3) 0.012(4) -0.009(4)
C11 0.070(5) 0.059(4) 0.056(4) -0.011(4) 0.013(4) -0.013(3)
C54 0.063(5) 0.062(4) 0.080(5) -0.014(4) 0.016(4) -0.014(4)
C55 0.071(5) 0.094(5) 0.053(4) 0.004(3) 0.014(4) -0.004(4)
C4 0.075(6) 0.057(5) 0.080(5) -0.005(4) 0.025(4) 0.004(5)
C52 0.061(5) 0.103(6) 0.069(4) 0.016(4) 0.001(4) 0.000(4)
C53 0.053(5) 0.110(6) 0.093(6) 0.017(5) -0.004(4) 0.014(4)
C13 0.170(9) 0.091(6) 0.091(5) -0.035(4) -0.021(6) 0.007(6)
C12 0.226(10) 0.055(5) 0.124(6) -0.008(4) 0.071(6) -0.023(6)
C14 0.116(7) 0.164(8) 0.188(8) -0.113(7) 0.098(7) -0.053(6)

loop_
_atom_type_symbol
_atom_type_description
_atom_type_scat_dispersion_real
_atom_type_scat_dispersion_imag
_atom_type_scat_source
C C 0.0033 0.0016 'International Tables Vol C Tables 4.2.6.8 and 6.1.1.4'
H H 0 0 'International Tables Vol C Tables 4.2.6.8 and 6.1.1.4'
Br Br -0.2901 2.4595 'International Tables Vol C Tables 4.2.6.8 and 6.1.1.4'
F F 0.0171 0.0103 'International Tables Vol C Tables 4.2.6.8 and 6.1.1.4'
N N 0.0061 0.0033 'International Tables Vol C Tables 4.2.6.8 and 6.1.1.4'
O O 0.0106 0.006 'International Tables Vol C Tables 4.2.6.8 and 6.1.1.4'

loop_
_geom_angle_atom_site_label_1
_geom_angle_atom_site_label_2
_geom_angle_atom_site_label_3
_geom_angle
_geom_angle_site_symmetry_1
_geom_angle_site_symmetry_3
_geom_angle_publ_flag
C1 N1 C11 127.4(5) . . ?
C3 C2 C1 117.7(5) . . ?
C3 C2 C5 125.0(5) . . ?
C1 C2 C5 116.6(6) . . ?
C52 C51 C56 117.4(5) . . ?
C52 C51 C5 118.5(5) . . ?
C56 C51 C5 123.9(5) . . ?
O31 C3 C2 126.9(6) . . ?
O31 C3 C4 113.2(6) . . ?
C2 C3 C4 119.8(6) . . ?
N1 C1 C2 127.3(5) . . ?
C55 C56 C51 121.1(5) . . ?
O51 C5 C51 121.7(5) . . ?
O51 C5 C2 118.1(5) . . ?
C51 C5 C2 120.1(5) . . ?
N1 C11 C14 112.2(5) . . ?
N1 C11 C12 106.8(4) . . ?
C14 C11 C12 113.8(6) . . ?
N1 C11 C13 106.3(5) . . ?
C14 C11 C13 109.8(6) . . ?
C12 C11 C13 107.6(6) . . ?
C53 C54 C55 119.7(6) . . ?
C53 C54 Br51 119.8(6) . . ?
C55 C54 Br51 120.5(5) . . ?
C56 C55 C54 120.5(5) . . ?
F41 C4 F43 108.8(6) . . ?
F41 C4 F42 105.8(6) . . ?
F43 C4 F42 106.8(6) . . ?
F41 C4 C3 109.9(6) . . ?
F43 C4 C3 114.3(6) . . ?
F42 C4 C3 110.9(5) . . ?
C51 C52 C53 123.0(6) . . ?
C54 C53 C52 118.4(6) . . ?

loop_
_geom_bond_atom_site_label_1
_geom_bond_atom_site_label_2
_geom_bond_distance
_geom_bond_site_symmetry_2
_geom_bond_publ_flag
Br51 C54 1.885(6) . ?
F42 C4 1.345(7) . ?
F43 C4 1.323(7) . ?
F41 C4 1.308(7) . ?
O51 C5 1.207(6) . ?
N1 C1 1.311(6) . ?
N1 C11 1.476(6) . ?
O31 C3 1.223(6) . ?
C2 C3 1.409(7) . ?
C2 C1 1.409(7) . ?
C2 C5 1.490(8) . ?
C51 C52 1.369(7) . ?
C51 C56 1.380(7) . ?
C51 C5 1.476(7) . ?
C3 C4 1.558(8) . ?
C56 C55 1.366(7) . ?
C11 C14 1.477(8) . ?
C11 C12 1.504(8) . ?
C11 C13 1.528(8) . ?
C54 C53 1.374(8) . ?
C54 C55 1.384(8) . ?
C52 C53 1.380(8) . ?
